data_7227627
loop_
_publ_author_name
'Crennel, Susan J.'
'Cheetham, Anthony K.'
'Kaduk, James, A.'
'Jarman, Richard H.'

_publ_section_title
;
 Isomorphous substitution in non-linear optical KTiOPO4: powder
 diffraction studies of K0.5Rb0.5SnOPO4, K0.5Na0.5Ti0.5Sn0.5OPO4,
 Na0.5Rb0.5Ti0.5Sn0.5OPO4 and K0.5Rb0.5Ti0.5Sn0.5OPO4
;
_journal_name_full 'Journal of Materials Chemistry'
_journal_page_first 785
_journal_page_last 792
_journal_paper_doi 10.1039/JM9920200785
_journal_volume 2
_journal_year 1992
_chemical_formula_sum 'Na0.5 O5 P Rb0.5 Sn0.5 Ti0.5'
_chemical_formula_weight 248.488
_space_group_IT_number 33
_symmetry_cell_setting orthorhombic
_symmetry_Int_Tables_number 33
_symmetry_space_group_name_Hall 'P -2ac -2n'
_symmetry_space_group_name_H-M 'P n 21 a'
_cell_angle_alpha 90.
_cell_angle_beta 90.
_cell_angle_gamma 90.
_cell_formula_units_Z 8
_cell_length_a 13.1435(5)
_cell_length_b 10.6433(3)
_cell_length_c 6.5478(3)
_cell_volume 915.97(6)
_diffrn_ambient_temperature 293
_diffrn_radiation_probe x-ray
_diffrn_radiation_type CuK\a
_diffrn_radiation_wavelength 1.54184
_exptl_crystal_density_diffrn 3.604
_pd_proc_ls_prof_R_factor 0.0621
_pd_proc_ls_prof_wR_expected 0.0224
_pd_proc_ls_prof_wR_factor 0.0857
_refine_ls_R_Fsqd_factor 0.1155
_cod_data_source_file J-Mater-Chem-1992-2-785-792-3.cif
_cod_data_source_block '"'
_cod_depositor_comments
;
Joint Rietveld analysis of time-of-flight neutron and
X-ray posder diffraction data
Neutron R values from 3 data banks:
Rp = 0.0310; Rwp = 0.0444; RF = 0.0691; Rexp = 0.0173
Rp = 0.0314; Rwp = 0.0433; RF = 0.0402; Rexp = 0.0166
Rp = 0.0426; Rwp = 0.0571; RF = 0.0596; Rexp = 0.0281
;
_cod_original_cell_volume 915.97(4)
_cod_database_code 7227627

loop_
_symmetry_equiv_pos_site_id
_symmetry_equiv_pos_as_xyz
1 x,y,z
2 -x,1/2+y,-z
3 1/2-x,1/2+y,1/2+z
4 1/2+x,y,1/2-z

loop_
_atom_site_label
_atom_site_type_symbol
_atom_site_thermal_displace_type
_atom_site_fract_x
_atom_site_fract_y
_atom_site_fract_z
_atom_site_occupancy
_atom_site_U_iso_or_equiv
_atom_site_calc_flag
_atom_site_refinement_flags
_atom_site_disorder_assembly
_atom_site_disorder_group
Sn2 Sn Uiso 0.2490(10) 0.2451(13) 0.239(2) 0.670(5) 0.0500(10) . . . .
Sn1 Sn Uiso 0.3716(8) -0.012(2) 0.481(3) 0.330(5) 0.0500(10) . . . .
Ti1 Ti Uiso 0.3716(8) -0.012(2) 0.481(3) 0.670(5) 0.0500(10) . . . .
P1 P Uiso 0.4981(6) 0.2571(8) 0.33691(7) 1.000 0.0016(5) . . . .
P2 P Uiso 0.1780(4) 0.5028(9) 0.5018(17) 1.000 0.0016(5) . . . .
O1 O Uiso 0.4856(6) 0.14900 0.4916(13) 1.000 0.0103(3) . . . .
O2 O Uiso 0.5176(7) 0.3751(8) 0.4678(13) 1.000 0.0103(3) . . . .
O3 O Uiso 0.4026(6) 0.2837(10) 0.2079(13) 1.000 0.0103(3) . . . .
O4 O Uiso 0.5871(6) 0.2414(11) 0.1867(11) 1.000 0.0103(3) . . . .
O5 O Uiso 0.1135(9) 0.5318(11) 0.3114(13) 1.000 0.0103(3) . . . .
O6 O Uiso 0.1074(8) 0.4719(10) 0.6821(13) 1.000 0.0103(3) . . . .
O7 O Uiso 0.2540(7) 0.6104(9) 0.5413(15) 1.000 0.0103(3) . . . .
O8 O Uiso 0.2446(7) 0.3848(10) 0.4717(17) 1.000 0.0103(3) . . . .
O9 O Uiso 0.2371(6) 0.6291(9) -0.0244(16) 1.000 0.0103(3) . . . .
O10 O Uiso 0.2163(6) 0.3723(10) 0.0446(14) 1.000 0.0103(3) . . . .
Ti2 Ti Uiso 0.2490(10) 0.2451(13) 0.239(2) 0.330(5) 0.0500(10) . . . .
Rb1 Rb Uiso 0.3817(7) 0.3246(10) 0.7793(14) 0.54(2) 0.022(2) . . . .
Rb2 Rb Uiso 0.0996(8) 0.0792(12) 0.6896(16) 0.46(2) 0.022(2) . . . .
Na2 Na Uiso 0.0996(8) 0.0792(12) 0.6896(16) 0.54(2) 0.022(2) . . . .
Na1 Na Uiso 0.3817(7) 0.3246(10) 0.7793(14) 0.46(2) 0.022(2) . . . .

loop_
_geom_angle_atom_site_label_1
_geom_angle_atom_site_label_2
_geom_angle_atom_site_label_3
_geom_angle
_geom_angle_site_symmetry_1
_geom_angle_site_symmetry_2
_geom_angle_site_symmetry_3
_geom_angle_publ_flag
O1 Sn1 O2 88.1(5) . . 2_646 yes
O1 Sn1 O6 90.2(8) . . 3_544 yes
O1 Sn1 O5 75.8(7) . . 3_545 yes
O1 Sn1 O9 84.8(8) . . 3_545 yes
O1 Sn1 O10 164.3(12) . . 3_545 yes
O2 Sn1 O6 90.7(8) 2_646 . 3_544 yes
O2 Sn1 O5 83.9(8) 2_646 . 3_545 yes
O2 Sn1 O9 168.6(11) 2_646 . 3_545 yes
O2 Sn1 O10 91.1(10) 2_646 . 3_545 yes
O5 Sn1 O6 165.1(8) 3_545 . 3_544 yes
O6 Sn1 O9 98.1(9) 3_544 . 3_545 yes
O6 Sn1 O10 105.5(10) 3_544 . 3_545 yes
O5 Sn1 O9 85.7(8) 3_545 . 3_545 yes
O5 Sn1 O10 88.5(9) 3_545 . 3_545 yes
O9 Sn1 O10 93.4(6) 3_545 . 3_545 yes
O3 Sn2 O8 87.6(6) . . . yes
O3 Sn2 O10 90.8(7) . . . yes
O3 Sn2 O7 95.8(7) . . 3_544 yes
O3 Sn2 O9 96.3(7) . . 3_545 yes
O3 Sn2 O4 167.4(8) . . 4_455 yes
O8 Sn2 O10 88.6(7) . . . yes
O7 Sn2 O8 175.5(9) 3_544 . . yes
O8 Sn2 O9 83.0(6) . . 3_545 yes
O4 Sn2 O8 80.0(6) 4_455 . . yes
O7 Sn2 O10 94.3(7) 3_544 . . yes
O9 Sn2 O10 168.8(9) 3_545 . . yes
O4 Sn2 O10 86.7(6) 4_455 . . yes
O7 Sn2 O9 93.6(7) 3_544 . 3_545 yes
O4 Sn2 O7 96.7(7) 4_455 . 3_544 yes
O4 Sn2 O9 84.5(6) 4_455 . 3_545 yes
O1 Ti1 O2 88.1(5) . . 2_646 yes
O1 Ti1 O6 90.2(8) . . 3_544 yes
O1 Ti1 O5 75.8(7) . . 3_545 yes
O1 Ti1 O9 84.8(8) . . 3_545 yes
O1 Ti1 O10 164.3(12) . . 3_545 yes
O2 Ti1 O6 90.7(8) 2_646 . 3_544 yes
O2 Ti1 O5 83.9(8) 2_646 . 3_545 yes
O2 Ti1 O9 168.6(11) 2_646 . 3_545 yes
O2 Ti1 O10 91.1(10) 2_646 . 3_545 yes
O5 Ti1 O6 165.1(8) 3_545 . 3_544 yes
O6 Ti1 O9 98.1(9) 3_544 . 3_545 yes
O6 Ti1 O10 105.5(10) 3_544 . 3_545 yes
O5 Ti1 O9 85.7(8) 3_545 . 3_545 yes
O5 Ti1 O10 88.5(9) 3_545 . 3_545 yes
O9 Ti1 O10 93.4(6) 3_545 . 3_545 yes
O8 Ti2 O9 83.0(6) . . 3_545 yes
O4 Ti2 O8 80.0(6) 4_455 . . yes
O7 Ti2 O10 94.3(7) 3_544 . . yes
O9 Ti2 O10 168.8(9) 3_545 . . yes
O4 Ti2 O10 86.7(6) 4_455 . . yes
O7 Ti2 O9 93.6(7) 3_544 . 3_545 yes
O4 Ti2 O7 96.7(7) 4_455 . 3_544 yes
O4 Ti2 O9 84.5(6) 4_455 . 3_545 yes
O7 Ti2 O8 175.5(9) 3_544 . . yes
O3 Ti2 O8 87.6(6) . . . yes
O3 Ti2 O10 90.8(7) . . . yes
O3 Ti2 O7 95.8(7) . . 3_544 yes
O3 Ti2 O9 96.3(7) . . 3_545 yes
O3 Ti2 O4 167.4(8) . . 4_455 yes
O8 Ti2 O10 88.6(7) . . . yes
O1 P1 O4 114.9(7) . . . yes
O1 P1 O2 105.1(4) . . . yes
O1 P1 O3 114.3(7) . . . yes
O3 P1 O4 106.8(4) . . . yes
O2 P1 O3 106.9(7) . . . yes
O2 P1 O4 108.5(7) . . . yes
O5 P2 O8 111.9(9) . . . yes
O5 P2 O6 109.4(6) . . . yes
O5 P2 O7 110.1(8) . . . yes
O6 P2 O7 114.9(9) . . . yes
O6 P2 O8 105.5(8) . . . yes
O7 P2 O8 105.0(6) . . . yes
Sn1 O1 P1 127.7(7) . . . yes
Ti1 O1 P1 127.7(7) . . . yes
Sn1 O2 P1 137.2(8) 2_656 . . yes
Sn2 O3 P1 134.8(7) . . . yes
Ti2 O3 P1 134.8(7) . . . yes
Sn2 O4 P1 126.7(6) 4_555 . . yes
Sn1 O5 P2 134.3(8) 3_554 . . yes
Sn1 O6 P2 130.9(8) 3_555 . . yes
Sn2 O7 P2 130.6(8) 3_555 . . yes
Sn2 O8 P2 132.4(8) . . . yes
Ti2 O8 P2 132.4(8) . . . yes
Sn1 O10 Ti2 144.3(9) 3_554 . . yes

loop_
_geom_bond_atom_site_label_1
_geom_bond_atom_site_label_2
_geom_bond_distance
_geom_bond_site_symmetry_1
_geom_bond_site_symmetry_2
_geom_bond_publ_flag
Sn1 O2 1.918(18) . 2_646 yes
Sn1 O6 1.98(2) . 3_544 yes
Sn1 O5 2.22(2) . 3_545 yes
Sn1 O9 2.073(19) . 3_545 yes
Sn1 O10 1.74(2) . 3_545 yes
Sn1 O1 2.277(18) . . yes
Sn2 O4 2.183(15) . 4_455 yes
Sn2 O3 2.070(15) . . yes
Sn2 O8 2.130(17) . . yes
Sn2 O10 1.907(17) . . yes
Sn2 O7 1.932(17) . 3_544 yes
Sn2 O9 1.989(17) . 3_545 yes
Ti1 O1 2.277(18) . . yes
Ti1 O2 1.918(18) . 2_646 yes
Ti1 O6 1.98(2) . 3_544 yes
Ti1 O5 2.22(2) . 3_545 yes
Ti1 O9 2.073(19) . 3_545 yes
Ti1 O10 1.74(2) . 3_545 yes
Ti2 O10 1.907(17) . . yes
Ti2 O3 2.070(15) . . yes
Ti2 O8 2.130(17) . . yes
Ti2 O4 2.183(15) . 4_455 yes
Ti2 O7 1.932(17) . 3_544 yes
Ti2 O9 1.989(17) . 3_545 yes
P1 O1 1.542(9) . . yes
P1 O4 1.537(10) . . yes
P1 O2 1.542(11) . . yes
P1 O3 1.539(11) . . yes
P2 O8 1.544(13) . . yes
P2 O5 1.539(14) . . yes
P2 O6 1.537(13) . . yes
P2 O7 1.542(12) . . yes

loop_
_geom_torsion_atom_site_label_1
_geom_torsion_atom_site_label_2
_geom_torsion_atom_site_label_3
_geom_torsion_atom_site_label_4
_geom_torsion
_geom_torsion_site_symmetry_1
_geom_torsion_site_symmetry_2
_geom_torsion_site_symmetry_3
_geom_torsion_site_symmetry_4
_geom_torsion_publ_flag
O8 Sn2 O3 P1 72.5(11) . . . . no
O10 Sn2 O3 P1 161.1(10) . . . . no
O7 Sn2 O3 P1 -104.5(11) 3_544 . . . no
O9 Sn2 O3 P1 -10.2(13) 3_545 . . . no
O3 Sn2 O8 P2 125.9(10) . . . . no
O10 Sn2 O8 P2 35.1(11) . . . . no
O9 Sn2 O8 P2 -137.4(9) 3_545 . . . no
O4 Sn2 O8 P2 -51.8(10) 4_455 . . . no
O3 Sn2 O7 P2 41.4(12) . . 3_544 3_544 no
O10 Sn2 O7 P2 132.6(9) . . 3_544 3_544 no
O3 Sn2 O9 Ti1 -46.2(10) . . 3_545 . no
O8 Sn2 O9 Ti1 -133.0(8) . . 3_545 . no
O7 Sn2 O9 Ti1 50.0(10) 3_544 . 3_545 . no
O4 Sn2 O9 Ti1 146.4(8) 4_455 . 3_545 . no
O8 Sn2 O4 P1 126.0(10) . . 4_455 4_455 no
O10 Sn2 O4 P1 36.9(11) . . 4_455 4_455 no
O2 Ti1 O1 P1 131.3(7) 2_646 . . . no
O6 Ti1 O1 P1 40.6(10) 3_544 . . . no
O5 Ti1 O1 P1 -144.5(7) 3_545 . . . no
O9 Ti1 O1 P1 -57.6(10) 3_545 . . . no
O1 Ti1 O2 P1 138.8(9) . . 2_646 2_646 no
O1 Ti1 O6 P2 -109.9(10) . . 3_544 3_544 no
O1 Ti1 O5 P2 162.0(11) . . 3_545 3_545 no
O1 Ti1 O9 Sn2 66.7(9) . . 3_545 . no
O6 Ti1 O9 Sn2 -22.8(11) 3_544 . 3_545 . no
O5 Ti1 O9 Sn2 142.8(8) 3_545 . 3_545 . no
O10 Ti1 O9 Sn2 -129.0(9) 3_545 . 3_545 . no
O2 P1 O1 Ti1 139.4(8) . . . . no
O3 P1 O1 Ti1 22.5(10) . . . . no
O4 P1 O1 Ti1 -101.4(9) . . . . no
O1 P1 O3 Sn2 20.4(13) . . . . no
O2 P1 O3 Sn2 -95.4(11) . . . . no
O4 P1 O3 Sn2 148.6(10) . . . . no
O1 P1 O4 Sn2 -67.4(11) . . . 4_555 no
O2 P1 O4 Sn2 49.9(11) . . . 4_555 no
O3 P1 O4 Sn2 164.8(9) . . . 4_555 no
O5 P2 O7 Sn2 102.9(11) . . . 3_555 no
O6 P2 O7 Sn2 -21.2(13) . . . 3_555 no
O8 P2 O7 Sn2 -136.6(10) . . . 3_555 no
O5 P2 O8 Sn2 -9.4(13) . . . . no
O6 P2 O8 Sn2 109.4(11) . . . . no
O7 P2 O8 Sn2 -128.8(10) . . . . no
